data_2242914
loop_
_publ_author_name
'Matsulevich, Zhanna V.'
'Lukiyanova, Julia M.'
'Naumov, Vladimir I.'
'Borisova, Galina N.'
'Osmanov, Vladimir K.'
'Borisov, Alexander V.'
'Grishina, Maria M.'
'Khrustalev, Victor N.'

_publ_section_title
;
 Bromination of bis(pyridin-2-yl) diselenide in methylene chloride: the
 reaction mechanism and crystal structures of
 1<i>H</i>-pyridine-2-selenenyl dibromide and its cycloadduct with
 cyclopentene
 (3a<i>SR</i>,9a<i>RS</i>)-2,3,3a,9a-tetrahydro-1<i>H</i>-cyclopenta[4,5][1,3]selenazolo[3,2-<i>a</i>]pyridinium
 bromide
;
_journal_coeditor_code YK2121
_journal_issue 5
_journal_name_full 'Acta Crystallographica Section E'
_journal_page_first 675
_journal_page_last 679
_journal_paper_doi 10.1107/S2056989019004997
_journal_volume 75
_journal_year 2019
_chemical_formula_iupac 'C10 H12 N Se +, Br -'
_chemical_formula_moiety 'C10 H12 N Se +, Br -'
_chemical_formula_sum 'C10 H12 Br N Se'
_chemical_formula_weight 305.07
_chemical_name_common
;
(3a<i>SR</i>,9a<i>RS</i>)-2,3,3a,9a-Tetrahydro-1<i>H</i>-cyclopenta[4,5]\
[1,3]selenazolo[3,2-<i>a</i>]pyridinium bromide
;
_chemical_name_systematic
;
7-Selena-1\l^5^-azatricyclo[6.4.0.0^2,6^]dodeca-1(12),8,10-trien-1-ylium
bromide
;
_space_group_crystal_system triclinic
_space_group_IT_number 2
_space_group_name_Hall '-P 1'
_space_group_name_H-M_alt 'P -1'
_symmetry_space_group_name_Hall '-P 1'
_symmetry_space_group_name_H-M 'P -1'
_atom_sites_solution_hydrogens geom
_atom_sites_solution_primary difmap
_atom_sites_solution_secondary difmap
_audit_creation_method SHELXL-2015
_cell_angle_alpha 111.3500(10)
_cell_angle_beta 93.657(2)
_cell_angle_gamma 93.5430(10)
_cell_formula_units_Z 2
_cell_length_a 6.3333(5)
_cell_length_b 9.0515(7)
_cell_length_c 9.5807(7)
_cell_measurement_reflns_used 4390
_cell_measurement_temperature 120(2)
_cell_measurement_theta_max 32.65
_cell_measurement_theta_min 2.29
_cell_volume 508.35(7)
_computing_cell_refinement
;
SAINT (Bruker, 2002)
;
_computing_data_collection
;
APEX2 (Bruker, 2005)
;
_computing_data_reduction
;
SAINT (Bruker, 2002)
;
_computing_molecular_graphics
;
SHELXTL (Sheldrick, 2008)
;
_computing_publication_material
;
SHELXTL (Sheldrick, 2008)
;
_computing_structure_refinement
;
SHELXTL (Sheldrick, 2008)
;
_computing_structure_solution
;
SHELXTL (Sheldrick, 2008)
;
_diffrn_ambient_temperature 120(2)
_diffrn_measured_fraction_theta_full 1.000
_diffrn_measured_fraction_theta_max 0.994
_diffrn_measurement_device_type 'Bruker APEXII CCD'
_diffrn_measurement_method '\f and \w scans'
_diffrn_radiation_type MoK\a
_diffrn_radiation_wavelength 0.71073
_diffrn_reflns_av_R_equivalents 0.0291
_diffrn_reflns_av_unetI/netI 0.0366
_diffrn_reflns_limit_h_max 9
_diffrn_reflns_limit_h_min -9
_diffrn_reflns_limit_k_max 13
_diffrn_reflns_limit_k_min -13
_diffrn_reflns_limit_l_max 14
_diffrn_reflns_limit_l_min -14
_diffrn_reflns_number 7982
_diffrn_reflns_theta_full 25.242
_diffrn_reflns_theta_max 32.671
_diffrn_reflns_theta_min 2.292
_diffrn_source 'fine-focus sealed tube'
_exptl_absorpt_coefficient_mu 7.574
_exptl_absorpt_correction_T_max 0.154
_exptl_absorpt_correction_T_min 0.115
_exptl_absorpt_correction_type multi-scan
_exptl_absorpt_process_details
;
(SADABS; Sheldrick, 2003)
;
_exptl_crystal_colour colourless
_exptl_crystal_density_diffrn 1.993
_exptl_crystal_description prism
_exptl_crystal_F_000 296
_exptl_crystal_size_max 0.30
_exptl_crystal_size_mid 0.20
_exptl_crystal_size_min 0.20
_refine_diff_density_max 0.644
_refine_diff_density_min -1.053
_refine_ls_extinction_method none
_refine_ls_goodness_of_fit_ref 1.056
_refine_ls_hydrogen_treatment constr
_refine_ls_matrix_type full
_refine_ls_number_parameters 118
_refine_ls_number_reflns 3711
_refine_ls_number_restraints 0
_refine_ls_restrained_S_all 1.056
_refine_ls_R_factor_all 0.0376
_refine_ls_R_factor_gt 0.0302
_refine_ls_shift/su_max 0.001
_refine_ls_shift/su_mean 0.000
_refine_ls_structure_factor_coef Fsqd
_refine_ls_weighting_details 'w=1/[\s^2^(Fo^2^)+(0.0431P)^2^+0.1817P] where P=(Fo^2^+2Fc^2^)/3'
_refine_ls_weighting_scheme calc
_refine_ls_wR_factor_gt 0.0772
_refine_ls_wR_factor_ref 0.0803
_reflns_number_gt 3156
_reflns_number_total 3711
_reflns_threshold_expression 'I > 2\s(I)'
_cod_data_source_file yk2121sup1.cif
_cod_data_source_block 2
_cod_database_code 2242914
_shelx_space_group_comment
;
The symmetry employed for this shelxl refinement is uniquely defined
by the following loop, which should always be used as a source of
symmetry information in preference to the above space-group names.
They are only intended as comments.
;
_shelx_estimated_absorpt_t_min 0.210
_shelx_estimated_absorpt_t_max 0.313
_shelxl_version_number .2013

loop_
_space_group_symop_operation_xyz
'x, y, z'
'-x, -y, -z'

loop_
_atom_site_type_symbol
_atom_site_label
_atom_site_fract_x
_atom_site_fract_y
_atom_site_fract_z
_atom_site_U_iso_or_equiv
_atom_site_adp_type
_atom_site_calc_flag
_atom_site_occupancy
Br Br1 0.57452(3) 0.30220(3) 0.11384(2) 0.01988(7) Uani d 1
C C1 1.3458(4) 1.1581(3) 0.4167(3) 0.0220(4) Uani d 1
H H1A 1.3149 1.1019 0.4855 0.026 Uiso calc 1
H H1B 1.5016 1.1718 0.4139 0.026 Uiso calc 1
C C2 1.2526(4) 1.3189(3) 0.4669(3) 0.0227(4) Uani d 1
H H2A 1.3228 1.3911 0.4237 0.027 Uiso calc 1
H H2B 1.2658 1.3710 0.5780 0.027 Uiso calc 1
C C3 1.0180(4) 1.2722(3) 0.4033(3) 0.0243(5) Uani d 1
H H3A 0.9389 1.2208 0.4619 0.029 Uiso calc 1
H H3B 0.9463 1.3656 0.4012 0.029 Uiso calc 1
C C3A 1.0408(3) 1.1551(3) 0.2450(2) 0.0166(4) Uani d 1
H H3C 1.0710 1.2169 0.1796 0.020 Uiso calc 1
Se Se4 0.79630(3) 0.99892(2) 0.14860(2) 0.01599(6) Uani d 1
C C4A 0.9599(3) 0.8444(3) 0.1826(2) 0.0162(4) Uani d 1
C C5 0.8875(4) 0.6872(3) 0.1569(3) 0.0193(4) Uani d 1
H H5 0.7437 0.6487 0.1212 0.023 Uiso calc 1
C C6 1.0290(4) 0.5881(3) 0.1845(3) 0.0213(4) Uani d 1
H H6 0.9816 0.4813 0.1696 0.026 Uiso calc 1
C C7 1.2422(4) 0.6449(3) 0.2342(3) 0.0212(4) Uani d 1
H H7 1.3406 0.5773 0.2520 0.025 Uiso calc 1
C C8 1.3054(3) 0.7997(3) 0.2566(3) 0.0191(4) Uani d 1
H H8 1.4499 0.8392 0.2880 0.023 Uiso calc 1
N N9 1.1641(3) 0.8974(2) 0.2342(2) 0.0158(3) Uani d 1
C C9A 1.2350(3) 1.0656(3) 0.2576(2) 0.0163(4) Uani d 1
H H9A 1.3328 1.0679 0.1803 0.020 Uiso calc 1

loop_
_atom_site_aniso_label
_atom_site_aniso_U_11
_atom_site_aniso_U_22
_atom_site_aniso_U_33
_atom_site_aniso_U_12
_atom_site_aniso_U_13
_atom_site_aniso_U_23
Br1 0.01950(11) 0.01593(11) 0.02337(11) -0.00059(8) -0.00022(8) 0.00698(8)
C1 0.0221(10) 0.0198(10) 0.0187(10) -0.0016(8) -0.0044(8) 0.0022(8)
C2 0.0232(10) 0.0180(10) 0.0197(10) -0.0035(8) -0.0023(8) -0.0001(8)
C3 0.0215(10) 0.0216(11) 0.0208(10) 0.0006(8) 0.0003(8) -0.0023(8)
C3A 0.0171(9) 0.0145(9) 0.0154(8) 0.0003(7) -0.0011(7) 0.0026(7)
Se4 0.01420(10) 0.01455(10) 0.01694(10) 0.00013(7) -0.00074(7) 0.00368(8)
C4A 0.0154(8) 0.0153(9) 0.0145(8) 0.0005(7) 0.0009(7) 0.0018(7)
C5 0.0193(9) 0.0157(9) 0.0195(9) -0.0025(7) 0.0007(7) 0.0034(8)
C6 0.0258(10) 0.0166(10) 0.0209(10) 0.0007(8) 0.0013(8) 0.0066(8)
C7 0.0238(10) 0.0191(10) 0.0222(10) 0.0060(8) 0.0029(8) 0.0083(8)
C8 0.0181(9) 0.0204(10) 0.0183(9) 0.0034(8) 0.0003(7) 0.0066(8)
N9 0.0156(7) 0.0147(8) 0.0153(7) 0.0004(6) 0.0007(6) 0.0039(6)
C9A 0.0156(8) 0.0147(9) 0.0158(8) -0.0009(7) -0.0005(7) 0.0031(7)

loop_
_atom_type_symbol
_atom_type_description
_atom_type_scat_dispersion_real
_atom_type_scat_dispersion_imag
_atom_type_scat_source
C C 0.0033 0.0016 'International Tables Vol C Tables 4.2.6.8 and 6.1.1.4'
H H 0.0000 0.0000 'International Tables Vol C Tables 4.2.6.8 and 6.1.1.4'
N N 0.0061 0.0033 'International Tables Vol C Tables 4.2.6.8 and 6.1.1.4'
Se Se -0.0929 2.2259 'International Tables Vol C Tables 4.2.6.8 and 6.1.1.4'
Br Br -0.2901 2.4595 'International Tables Vol C Tables 4.2.6.8 and 6.1.1.4'

loop_
_geom_angle_atom_site_label_1
_geom_angle_atom_site_label_2
_geom_angle_atom_site_label_3
_geom_angle
C2 C1 C9A 104.40(19)
C2 C1 H1A 110.9
C9A C1 H1A 110.9
C2 C1 H1B 110.9
C9A C1 H1B 110.9
H1A C1 H1B 108.9
C1 C2 C3 102.42(19)
C1 C2 H2A 111.3
C3 C2 H2A 111.3
C1 C2 H2B 111.3
C3 C2 H2B 111.3
H2A C2 H2B 109.2
C3A C3 C2 101.23(18)
C3A C3 H3A 111.5
C2 C3 H3A 111.5
C3A C3 H3B 111.5
C2 C3 H3B 111.5
H3A C3 H3B 109.3
C3 C3A C9A 106.34(17)
C3 C3A Se4 115.96(15)
C9A C3A Se4 108.73(14)
C3 C3A H3C 108.5
C9A C3A H3C 108.5
Se4 C3A H3C 108.5
C4A Se4 C3A 87.21(9)
N9 C4A C5 119.8(2)
N9 C4A Se4 114.19(16)
C5 C4A Se4 125.99(16)
C6 C5 C4A 118.9(2)
C6 C5 H5 120.6
C4A C5 H5 120.6
C5 C6 C7 120.2(2)
C5 C6 H6 119.9
C7 C6 H6 119.9
C8 C7 C6 118.7(2)
C8 C7 H7 120.7
C6 C7 H7 120.7
N9 C8 C7 120.7(2)
N9 C8 H8 119.6
C7 C8 H8 119.6
C4A N9 C8 121.68(19)
C4A N9 C9A 117.87(18)
C8 N9 C9A 120.34(18)
N9 C9A C3A 109.62(17)
N9 C9A C1 112.33(18)
C3A C9A C1 105.39(17)
N9 C9A H9A 109.8
C3A C9A H9A 109.8
C1 C9A H9A 109.8

loop_
_geom_bond_atom_site_label_1
_geom_bond_atom_site_label_2
_geom_bond_distance
C1 C2 1.527(3)
C1 C9A 1.542(3)
C1 H1A 0.9900
C1 H1B 0.9900
C2 C3 1.542(3)
C2 H2A 0.9900
C2 H2B 0.9900
C3 C3A 1.523(3)
C3 H3A 0.9900
C3 H3B 0.9900
C3A C9A 1.536(3)
C3A Se4 1.961(2)
C3A H3C 1.0000
Se4 C4A 1.898(2)
C4A N9 1.347(3)
C4A C5 1.396(3)
C5 C6 1.385(3)
C5 H5 0.9500
C6 C7 1.403(3)
C6 H6 0.9500
C7 C8 1.367(3)
C7 H7 0.9500
C8 N9 1.356(3)
C8 H8 0.9500
N9 C9A 1.492(3)
C9A H9A 1.0000

loop_
_geom_hbond_atom_site_label_D
_geom_hbond_atom_site_label_H
_geom_hbond_atom_site_label_A
_geom_hbond_site_symmetry_A
_geom_hbond_distance_DH
_geom_hbond_distance_HA
_geom_hbond_distance_DA
_geom_hbond_angle_DHA
C7 H7 Br1 1_655 0.95 2.91 3.728(2) 145.3
C9A H9A Br1 1_665 1.00 2.82 3.614(2) 136.7

loop_
_geom_torsion_atom_site_label_1
_geom_torsion_atom_site_label_2
_geom_torsion_atom_site_label_3
_geom_torsion_atom_site_label_4
_geom_torsion
C9A C1 C2 C3 38.3(2)
C1 C2 C3 C3A -44.9(2)
C2 C3 C3A C9A 34.7(2)
C2 C3 C3A Se4 155.69(16)
C3A Se4 C4A N9 -7.96(16)
C3A Se4 C4A C5 172.9(2)
N9 C4A C5 C6 -0.5(3)
Se4 C4A C5 C6 178.57(17)
C4A C5 C6 C7 -1.3(3)
C5 C6 C7 C8 0.9(3)
C6 C7 C8 N9 1.4(3)
C5 C4A N9 C8 2.8(3)
Se4 C4A N9 C8 -176.36(16)
C5 C4A N9 C9A 179.04(19)
Se4 C4A N9 C9A -0.1(2)
C7 C8 N9 C4A -3.3(3)
C7 C8 N9 C9A -179.5(2)
C4A N9 C9A C3A 11.0(2)
C8 N9 C9A C3A -172.69(19)
C4A N9 C9A C1 127.8(2)
C8 N9 C9A C1 -55.9(3)
C3 C3A C9A N9 109.6(2)
Se4 C3A C9A N9 -15.9(2)
C3 C3A C9A C1 -11.5(2)
Se4 C3A C9A C1 -137.02(15)
C2 C1 C9A N9 -136.01(19)
C2 C1 C9A C3A -16.7(2)

_cod_database_fobs_code 2242914
